data_2201531
loop_
_publ_author_name
'T. Ravishankar'
'K. Chinnakali'
'K. Srinivasan'
'P. Rajakumar'
'Anwar Usman'
'Hoong-Kun Fun'

_publ_section_title
;
 <i>cyclo</i>-Bis(paraquat-<i>m</i>-terphenylene)
 tetrakis(hexafluorophosphate) tetrahydrate
;
_journal_issue 12
_journal_name_full 'Acta Crystallographica Section E'
_journal_page_first o1356
_journal_page_last o1358
_journal_paper_doi 10.1107/S1600536802020068
_journal_volume 58
_journal_year 2002
_chemical_formula_iupac 'C60 H48 N4 1+, 4P1 F6 1-, 4H2 O'
_chemical_formula_moiety 'C60 H48 N4 1+, 4F6 P 1-, 4H2 O'
_chemical_formula_sum 'C60 H56 F24 N4 O4 P4'
_chemical_formula_weight 1476.97
_chemical_name_systematic ?
_space_group_IT_number 14
_symmetry_cell_setting monoclinic
_symmetry_space_group_name_Hall '-P 2ybc'
_symmetry_space_group_name_H-M 'P 1 21/c 1'
_atom_sites_solution_hydrogens geom
_atom_sites_solution_primary direct
_atom_sites_solution_secondary difmap
_audit_creation_method SHELXL-97
_cell_angle_alpha 90.00
_cell_angle_beta 116.0890(10)
_cell_angle_gamma 90.00
_cell_formula_units_Z 2
_cell_length_a 11.76690(10)
_cell_length_b 16.0300(2)
_cell_length_c 18.4544(2)
_cell_measurement_reflns_used 8192
_cell_measurement_temperature 183(2)
_cell_measurement_theta_max 28.33
_cell_measurement_theta_min 2.46
_cell_volume 3126.27(6)
_computing_cell_refinement 'SAINT (Siemens, 1996)'
_computing_data_collection 'SMART (Siemens, 1996)'
_computing_data_reduction SAINT
_computing_molecular_graphics SHELXTL
_computing_publication_material
;
SHELXTL, PARST (Nardelli, 1995) and PLATON (Spek, 1990)
;
_computing_structure_refinement SHELXTL
_computing_structure_solution 'SHELXTL (Sheldrick, 1997)'
_diffrn_ambient_temperature 183(2)
_diffrn_detector_area_resol_mean 8.33
_diffrn_measured_fraction_theta_full 0.966
_diffrn_measured_fraction_theta_max 0.966
_diffrn_measurement_device_type 'Siemens SMART CCD area-detector'
_diffrn_measurement_method \w
_diffrn_radiation_monochromator graphite
_diffrn_radiation_source 'fine-focus sealed tube'
_diffrn_radiation_type MoK\a
_diffrn_radiation_wavelength 0.71073
_diffrn_reflns_av_R_equivalents 0.1139
_diffrn_reflns_av_sigmaI/netI 0.1461
_diffrn_reflns_limit_h_max 15
_diffrn_reflns_limit_h_min -15
_diffrn_reflns_limit_k_max 9
_diffrn_reflns_limit_k_min -21
_diffrn_reflns_limit_l_max 24
_diffrn_reflns_limit_l_min -22
_diffrn_reflns_number 18437
_diffrn_reflns_theta_full 28.36
_diffrn_reflns_theta_max 28.36
_diffrn_reflns_theta_min 2.46
_diffrn_standards_decay_% 0
_diffrn_standards_number 0
_exptl_absorpt_coefficient_mu 0.244
_exptl_absorpt_correction_T_max 0.9393
_exptl_absorpt_correction_T_min 0.8962
_exptl_absorpt_correction_type multi-scan
_exptl_absorpt_process_details '(SADABS; Sheldrick, 1996)'
_exptl_crystal_colour yellow
_exptl_crystal_density_diffrn 1.569
_exptl_crystal_density_method 'not measured'
_exptl_crystal_description slab
_exptl_crystal_F_000 1504
_exptl_crystal_size_max 0.46
_exptl_crystal_size_mid 0.30
_exptl_crystal_size_min 0.26
_refine_diff_density_max 0.468
_refine_diff_density_min -0.577
_refine_ls_extinction_coef 0.0050(6)
_refine_ls_extinction_expression Fc^*^=kFc[1+0.001xFc^2^\l^3^/sin(2\q)]^-1/4^
_refine_ls_extinction_method SHELXTL
_refine_ls_goodness_of_fit_ref 0.914
_refine_ls_hydrogen_treatment mixed
_refine_ls_matrix_type full
_refine_ls_number_parameters 446
_refine_ls_number_reflns 7565
_refine_ls_number_restraints 5
_refine_ls_restrained_S_all 0.915
_refine_ls_R_factor_all 0.1127
_refine_ls_R_factor_gt 0.0625
_refine_ls_shift/su_max <0.001
_refine_ls_shift/su_mean <0.001
_refine_ls_structure_factor_coef Fsqd
_refine_ls_weighting_details 'calc w = 1/[\s^2^(Fo^2^)+(0.0121P)^2^] where P = (Fo^2^+2Fc^2^)/3'
_refine_ls_weighting_scheme calc
_refine_ls_wR_factor_gt 0.1351
_refine_ls_wR_factor_ref 0.1491
_reflns_number_gt 4043
_reflns_number_total 7566
_reflns_threshold_expression I>2\s(I)
_cod_data_source_file na6177.cif
_cod_data_source_block I
_cod_original_sg_symbol_H-M 'P 21/c'
_cod_database_code 2201531
_cod_database_fobs_code 2201531

loop_
_symmetry_equiv_pos_as_xyz
'x, y, z'
'-x, y+1/2, -z+1/2'
'-x, -y, -z'
'x, -y-1/2, z-1/2'

loop_
_atom_site_label
_atom_site_fract_x
_atom_site_fract_y
_atom_site_fract_z
_atom_site_U_iso_or_equiv
_atom_site_adp_type
_atom_site_calc_flag
_atom_site_refinement_flags
_atom_site_occupancy
_atom_site_disorder_assembly
_atom_site_disorder_group
_atom_site_type_symbol
P1 0.12774(8) 0.57455(5) 0.16459(5) 0.0358(2) Uani d . 1 . . P
P2 -0.18831(7) 0.08421(5) 0.00478(4) 0.02685(19) Uani d . 1 . . P
F1 0.0405(2) 0.63028(14) 0.18874(15) 0.0830(8) Uani d . 1 . . F
F2 0.0280(2) 0.57778(13) 0.07263(12) 0.0661(6) Uani d . 1 . . F
F3 0.21883(19) 0.51821(13) 0.14097(13) 0.0648(6) Uani d . 1 . . F
F4 0.2319(2) 0.56876(14) 0.25554(11) 0.0717(7) Uani d . 1 . . F
F5 0.19416(19) 0.65642(11) 0.15146(12) 0.0583(6) Uani d . 1 . . F
F6 0.06272(16) 0.49212(11) 0.17671(11) 0.0491(5) Uani d . 1 . . F
F7 -0.19394(16) 0.18290(11) 0.01615(11) 0.0469(5) Uani d . 1 . . F
F8 -0.06869(16) 0.09720(11) -0.01288(11) 0.0443(5) Uani d . 1 . . F
F9 -0.18191(16) -0.01376(10) -0.00559(10) 0.0439(5) Uani d . 1 . . F
F10 -0.30869(16) 0.07251(11) 0.02214(11) 0.0438(5) Uani d . 1 . . F
F11 -0.09707(17) 0.07557(11) 0.09880(10) 0.0458(5) Uani d . 1 . . F
F12 -0.27959(16) 0.09389(11) -0.08871(10) 0.0438(5) Uani d . 1 . . F
O1W 0.2339(3) 0.33865(18) 0.14669(17) 0.0710(8) Uani d D 1 . . O
H1W1 0.183(4) 0.322(2) 0.1007(13) 0.106 Uiso d D 1 . . H
H2W1 0.233(4) 0.3903(7) 0.139(2) 0.106 Uiso d D 1 . . H
O2W 0.0514(3) 0.26365(19) 0.0086(2) 0.0816(9) Uani d D 1 . . O
H1W2 0.005(4) 0.225(2) 0.009(3) 0.122 Uiso d D 1 . . H
H2W2 -0.002(4) 0.301(2) -0.012(3) 0.122 Uiso d D 1 . . H
N1 0.5285(2) 0.69532(14) 0.35766(13) 0.0270(5) Uani d . 1 . . N
N2 -0.0789(2) 0.86641(14) 0.19719(14) 0.0266(5) Uani d . 1 . . N
C1 0.3027(2) 0.17855(17) -0.11955(16) 0.0260(6) Uani d . 1 . . C
C2 0.4201(3) 0.17936(19) -0.11921(17) 0.0326(7) Uani d . 1 . . C
H2 0.4412 0.1368 -0.1453 0.039 Uiso calc R 1 . . H
C3 0.5066(3) 0.24130(19) -0.08136(17) 0.0328(7) Uani d . 1 . . C
H3 0.5851 0.2396 -0.0821 0.039 Uiso calc R 1 . . H
C4 0.4789(2) 0.30699(17) -0.04166(16) 0.0249(6) Uani d . 1 . . C
C5 0.3596(3) 0.30665(17) -0.04321(17) 0.0297(6) Uani d . 1 . . C
H5 0.3377 0.3498 -0.0181 0.036 Uiso calc R 1 . . H
C6 0.2726(3) 0.24401(18) -0.08107(17) 0.0313(7) Uani d . 1 . . C
H6 0.1937 0.2455 -0.0809 0.038 Uiso calc R 1 . . H
C7 0.5751(2) 0.37157(17) 0.00191(16) 0.0251(6) Uani d . 1 . . C
C8 0.6744(3) 0.38919(19) -0.01728(18) 0.0338(7) Uani d . 1 . . C
H8 0.6793 0.3614 -0.0601 0.041 Uiso calc R 1 . . H
C9 0.7657(3) 0.4470(2) 0.02590(18) 0.0366(7) Uani d . 1 . . C
H9 0.8314 0.4576 0.0121 0.044 Uiso calc R 1 . . H
C10 0.7603(3) 0.48925(18) 0.08945(18) 0.0330(7) Uani d . 1 . . C
H10 0.8222 0.5285 0.1178 0.040 Uiso calc R 1 . . H
C11 0.6632(2) 0.47384(16) 0.11185(16) 0.0262(6) Uani d . 1 . . C
C12 0.5718(2) 0.41520(16) 0.06669(16) 0.0247(6) Uani d . 1 . . C
H12 0.5057 0.4046 0.0802 0.030 Uiso calc R 1 . . H
C13 0.6593(2) 0.51759(16) 0.18131(16) 0.0248(6) Uani d . 1 . . C
C14 0.7663(3) 0.55611(19) 0.24060(18) 0.0353(7) Uani d . 1 . . C
H14 0.8424 0.5529 0.2368 0.042 Uiso calc R 1 . . H
C15 0.7629(3) 0.59849(19) 0.30430(18) 0.0354(7) Uani d . 1 . . C
H15 0.8357 0.6242 0.3421 0.042 Uiso calc R 1 . . H
C16 0.6523(2) 0.60307(17) 0.31243(16) 0.0270(6) Uani d . 1 . . C
C17 0.5454(3) 0.56397(19) 0.25548(17) 0.0328(7) Uani d . 1 . . C
H17 0.4702 0.5660 0.2606 0.039 Uiso calc R 1 . . H
C18 0.5491(3) 0.52196(18) 0.19122(17) 0.0302(7) Uani d . 1 . . C
H18 0.4762 0.4960 0.1538 0.036 Uiso calc R 1 . . H
C19 0.6496(3) 0.64937(19) 0.38273(17) 0.0331(7) Uani d . 1 . . C
H19A 0.6597 0.6101 0.4251 0.040 Uiso calc R 1 . . H
H19B 0.7196 0.6884 0.4042 0.040 Uiso calc R 1 . . H
C20 0.4477(3) 0.67449(18) 0.38806(16) 0.0296(6) Uani d . 1 . . C
H20 0.4709 0.6345 0.4285 0.036 Uiso calc R 1 . . H
C21 0.3316(3) 0.71164(17) 0.35996(16) 0.0289(6) Uani d . 1 . . C
H21 0.2764 0.6963 0.3814 0.035 Uiso calc R 1 . . H
C22 0.2951(2) 0.77166(16) 0.30027(15) 0.0224(6) Uani d . 1 . . C
C23 0.3830(2) 0.79395(17) 0.27179(17) 0.0286(6) Uani d . 1 . . C
H23 0.3630 0.8351 0.2325 0.034 Uiso calc R 1 . . H
C24 0.4979(3) 0.75561(18) 0.30133(17) 0.0315(7) Uani d . 1 . . C
H24 0.5561 0.7713 0.2824 0.038 Uiso calc R 1 . . H
C25 0.1658(2) 0.80767(16) 0.26569(16) 0.0230(6) Uani d . 1 . . C
C26 0.0868(3) 0.79645(19) 0.30271(18) 0.0348(7) Uani d . 1 . . C
H26 0.1168 0.7689 0.3520 0.042 Uiso calc R 1 . . H
C27 -0.0347(3) 0.82553(19) 0.26744(18) 0.0356(7) Uani d . 1 . . C
H27 -0.0871 0.8168 0.2925 0.043 Uiso calc R 1 . . H
C28 -0.0043(3) 0.88032(18) 0.16074(18) 0.0322(7) Uani d . 1 . . C
H28 -0.0355 0.9097 0.1124 0.039 Uiso calc R 1 . . H
C29 0.1177(3) 0.85160(18) 0.19426(17) 0.0325(7) Uani d . 1 . . C
H29 0.1687 0.8619 0.1685 0.039 Uiso calc R 1 . . H
C30 -0.2132(2) 0.89381(18) 0.15814(18) 0.0333(7) Uani d . 1 . . C
H30A -0.2243 0.9352 0.1172 0.040 Uiso calc R 1 . . H
H30B -0.2342 0.9198 0.1982 0.040 Uiso calc R 1 . . H

loop_
_atom_site_aniso_label
_atom_site_aniso_U_11
_atom_site_aniso_U_22
_atom_site_aniso_U_33
_atom_site_aniso_U_12
_atom_site_aniso_U_13
_atom_site_aniso_U_23
P1 0.0435(5) 0.0268(4) 0.0408(5) -0.0115(4) 0.0219(4) -0.0076(4)
P2 0.0279(4) 0.0255(4) 0.0308(4) 0.0018(3) 0.0163(3) 0.0003(3)
F1 0.1095(19) 0.0482(14) 0.140(2) 0.0025(13) 0.0996(19) -0.0119(14)
F2 0.0721(15) 0.0508(14) 0.0476(12) -0.0161(11) 0.0010(11) 0.0073(10)
F3 0.0706(14) 0.0515(14) 0.0927(17) -0.0008(11) 0.0545(14) -0.0094(12)
F4 0.0766(16) 0.0773(17) 0.0426(12) -0.0392(12) 0.0091(11) -0.0043(11)
F5 0.0832(15) 0.0348(11) 0.0697(14) -0.0282(10) 0.0454(12) -0.0112(10)
F6 0.0453(11) 0.0342(11) 0.0627(13) -0.0151(8) 0.0190(10) 0.0054(9)
F7 0.0549(12) 0.0269(10) 0.0679(13) 0.0031(8) 0.0352(10) -0.0015(9)
F8 0.0382(10) 0.0509(12) 0.0576(12) 0.0016(8) 0.0337(9) 0.0006(9)
F9 0.0486(11) 0.0281(10) 0.0505(11) 0.0016(8) 0.0178(9) -0.0057(8)
F10 0.0400(10) 0.0509(12) 0.0557(12) -0.0025(8) 0.0349(9) -0.0013(9)
F11 0.0473(11) 0.0515(12) 0.0317(10) -0.0064(9) 0.0110(8) -0.0017(9)
F12 0.0378(10) 0.0584(13) 0.0329(10) 0.0086(9) 0.0134(8) 0.0054(9)
O1W 0.076(2) 0.0548(18) 0.085(2) 0.0184(16) 0.0375(17) -0.0041(16)
O2W 0.069(2) 0.051(2) 0.107(2) -0.0071(14) 0.0215(19) 0.0237(18)
N1 0.0273(12) 0.0243(13) 0.0276(12) 0.0025(10) 0.0105(10) -0.0050(10)
N2 0.0257(12) 0.0195(12) 0.0357(14) 0.0022(10) 0.0144(11) -0.0009(11)
C1 0.0272(15) 0.0225(14) 0.0273(14) 0.0044(11) 0.0110(12) 0.0016(12)
C2 0.0291(16) 0.0335(17) 0.0384(17) 0.0049(13) 0.0179(13) -0.0056(14)
C3 0.0272(15) 0.0380(18) 0.0372(16) 0.0014(13) 0.0179(13) -0.0026(14)
C4 0.0251(14) 0.0241(15) 0.0271(14) 0.0066(11) 0.0127(12) 0.0074(12)
C5 0.0329(16) 0.0240(15) 0.0362(16) 0.0085(12) 0.0190(13) 0.0009(13)
C6 0.0258(15) 0.0284(16) 0.0446(18) 0.0047(12) 0.0198(14) 0.0010(14)
C7 0.0288(15) 0.0221(14) 0.0273(14) 0.0064(12) 0.0152(12) 0.0071(12)
C8 0.0372(17) 0.0344(17) 0.0370(17) 0.0012(14) 0.0231(14) -0.0006(14)
C9 0.0320(17) 0.0428(19) 0.0433(18) -0.0047(14) 0.0241(15) -0.0014(15)
C10 0.0336(16) 0.0294(16) 0.0400(18) 0.0004(13) 0.0199(14) 0.0016(14)
C11 0.0246(14) 0.0211(14) 0.0320(15) 0.0063(11) 0.0116(12) 0.0090(12)
C12 0.0257(14) 0.0212(14) 0.0297(14) 0.0062(11) 0.0145(12) 0.0086(12)
C13 0.0264(15) 0.0164(13) 0.0311(15) 0.0052(11) 0.0123(12) 0.0044(12)
C14 0.0244(16) 0.0373(18) 0.0459(19) 0.0007(13) 0.0172(14) -0.0042(15)
C15 0.0257(16) 0.0379(18) 0.0390(17) -0.0013(13) 0.0110(13) -0.0058(15)
C16 0.0250(15) 0.0239(15) 0.0292(15) 0.0042(12) 0.0093(12) 0.0015(12)
C17 0.0255(15) 0.0382(18) 0.0385(17) 0.0011(13) 0.0177(13) -0.0036(14)
C18 0.0244(15) 0.0282(16) 0.0349(16) -0.0002(12) 0.0102(12) -0.0044(13)
C19 0.0281(16) 0.0357(17) 0.0331(16) 0.0092(13) 0.0114(13) 0.0013(14)
C20 0.0350(16) 0.0272(16) 0.0285(15) 0.0018(13) 0.0158(13) 0.0027(13)
C21 0.0302(15) 0.0269(15) 0.0344(16) 0.0002(13) 0.0186(13) 0.0024(13)
C22 0.0288(14) 0.0151(13) 0.0244(14) -0.0024(11) 0.0127(11) -0.0048(11)
C23 0.0301(16) 0.0232(15) 0.0360(16) 0.0044(12) 0.0179(13) 0.0056(13)
C24 0.0353(17) 0.0262(16) 0.0395(17) -0.0003(13) 0.0223(14) 0.0052(13)
C25 0.0270(14) 0.0166(13) 0.0282(14) -0.0008(11) 0.0146(12) -0.0047(11)
C26 0.0374(17) 0.0360(18) 0.0366(17) 0.0100(14) 0.0214(14) 0.0108(14)
C27 0.0358(17) 0.0365(18) 0.0436(18) 0.0062(14) 0.0258(15) 0.0087(15)
C28 0.0358(17) 0.0286(16) 0.0342(16) 0.0013(13) 0.0172(14) 0.0057(13)
C29 0.0326(16) 0.0328(17) 0.0363(17) 0.0008(13) 0.0190(14) 0.0053(14)
C30 0.0255(15) 0.0266(16) 0.0451(18) 0.0053(12) 0.0131(14) 0.0014(14)

loop_
_atom_type_symbol
_atom_type_description
_atom_type_scat_dispersion_real
_atom_type_scat_dispersion_imag
_atom_type_scat_source
C C 0.0033 0.0016 'International Tables Vol C Tables 4.2.6.8 and 6.1.1.4'
H H 0.0000 0.0000 'International Tables Vol C Tables 4.2.6.8 and 6.1.1.4'
N N 0.0061 0.0033 'International Tables Vol C Tables 4.2.6.8 and 6.1.1.4'
O O 0.0106 0.0060 'International Tables Vol C Tables 4.2.6.8 and 6.1.1.4'
F F 0.0171 0.0103 'International Tables Vol C Tables 4.2.6.8 and 6.1.1.4'
P P 0.1023 0.0942 'International Tables Vol C Tables 4.2.6.8 and 6.1.1.4'

loop_
_geom_angle_atom_site_label_1
_geom_angle_atom_site_label_2
_geom_angle_atom_site_label_3
_geom_angle_site_symmetry_1
_geom_angle_site_symmetry_3
_geom_angle
_geom_angle_publ_flag
F1 P1 F2 . . 90.94(13) ?
F1 P1 F4 . . 91.76(14) ?
F2 P1 F4 . . 177.30(14) ?
F1 P1 F6 . . 91.03(11) ?
F2 P1 F6 . . 90.11(10) ?
F4 P1 F6 . . 89.91(11) ?
F1 P1 F5 . . 90.01(12) ?
F2 P1 F5 . . 89.56(11) ?
F4 P1 F5 . . 90.37(11) ?
F6 P1 F5 . . 178.92(12) ?
F1 P1 F3 . . 179.12(14) ?
F2 P1 F3 . . 89.78(12) ?
F4 P1 F3 . . 87.52(13) ?
F6 P1 F3 . . 89.46(11) ?
F5 P1 F3 . . 89.50(11) ?
F9 P2 F12 . . 90.63(10) ?
F9 P2 F8 . . 90.67(10) ?
F12 P2 F8 . . 90.07(9) ?
F9 P2 F10 . . 90.07(10) ?
F12 P2 F10 . . 89.63(9) ?
F8 P2 F10 . . 179.21(11) ?
F9 P2 F11 . . 90.02(10) ?
F12 P2 F11 . . 179.34(11) ?
F8 P2 F11 . . 90.08(10) ?
F10 P2 F11 . . 90.21(9) ?
F9 P2 F7 . . 179.45(12) ?
F12 P2 F7 . . 89.92(10) ?
F8 P2 F7 . . 89.36(9) ?
F10 P2 F7 . . 89.90(9) ?
F11 P2 F7 . . 89.43(10) ?
H1W1 O1W H2W1 . . 100.8(15) ?
H1W2 O2W H2W2 . . 100(5) ?
C20 N1 C24 . . 120.2(2) ?
C20 N1 C19 . . 120.4(2) ?
C24 N1 C19 . . 119.3(2) ?
C27 N2 C28 . . 120.5(2) ?
C27 N2 C30 . . 119.5(2) ?
C28 N2 C30 . . 120.0(2) ?
C2 C1 C6 . . 117.9(3) ?
C2 C1 C30 . 3_565 119.8(2) ?
C6 C1 C30 . 3_565 122.3(2) ?
C3 C2 C1 . . 121.8(3) ?
C3 C2 H2 . . 119.1 ?
C1 C2 H2 . . 119.1 ?
C2 C3 C4 . . 121.3(3) ?
C2 C3 H3 . . 119.4 ?
C4 C3 H3 . . 119.4 ?
C5 C4 C3 . . 116.8(3) ?
C5 C4 C7 . . 122.4(2) ?
C3 C4 C7 . . 120.7(2) ?
C6 C5 C4 . . 121.9(3) ?
C6 C5 H5 . . 119.0 ?
C4 C5 H5 . . 119.0 ?
C5 C6 C1 . . 120.3(2) ?
C5 C6 H6 . . 119.8 ?
C1 C6 H6 . . 119.8 ?
C8 C7 C12 . . 117.2(3) ?
C8 C7 C4 . . 122.0(2) ?
C12 C7 C4 . . 120.7(2) ?
C9 C8 C7 . . 121.2(3) ?
C9 C8 H8 . . 119.4 ?
C7 C8 H8 . . 119.4 ?
C8 C9 C10 . . 120.5(3) ?
C8 C9 H9 . . 119.8 ?
C10 C9 H9 . . 119.8 ?
C9 C10 C11 . . 120.9(3) ?
C9 C10 H10 . . 119.6 ?
C11 C10 H10 . . 119.6 ?
C12 C11 C10 . . 117.3(3) ?
C12 C11 C13 . . 121.8(2) ?
C10 C11 C13 . . 120.9(3) ?
C11 C12 C7 . . 122.9(2) ?
C11 C12 H12 . . 118.6 ?
C7 C12 H12 . . 118.6 ?
C18 C13 C14 . . 116.5(2) ?
C18 C13 C11 . . 121.7(2) ?
C14 C13 C11 . . 121.8(2) ?
C15 C14 C13 . . 122.2(3) ?
C15 C14 H14 . . 118.9 ?
C13 C14 H14 . . 118.9 ?
C14 C15 C16 . . 120.3(3) ?
C14 C15 H15 . . 119.8 ?
C16 C15 H15 . . 119.8 ?
C15 C16 C17 . . 118.7(3) ?
C15 C16 C19 . . 120.0(2) ?
C17 C16 C19 . . 121.3(2) ?
C18 C17 C16 . . 120.7(3) ?
C18 C17 H17 . . 119.6 ?
C16 C17 H17 . . 119.6 ?
C17 C18 C13 . . 121.4(3) ?
C17 C18 H18 . . 119.3 ?
C13 C18 H18 . . 119.3 ?
N1 C19 C16 . . 110.9(2) yes
N1 C19 H19A . . 109.5 ?
C16 C19 H19A . . 109.5 ?
N1 C19 H19B . . 109.5 ?
C16 C19 H19B . . 109.5 ?
H19A C19 H19B . . 108.0 ?
N1 C20 C21 . . 120.5(3) ?
N1 C20 H20 . . 119.8 ?
C21 C20 H20 . . 119.8 ?
C20 C21 C22 . . 121.0(3) ?
C20 C21 H21 . . 119.5 ?
C22 C21 H21 . . 119.5 ?
C21 C22 C23 . . 117.1(2) ?
C21 C22 C25 . . 121.0(2) ?
C23 C22 C25 . . 121.8(2) ?
C24 C23 C22 . . 120.2(3) ?
C24 C23 H23 . . 119.9 ?
C22 C23 H23 . . 119.9 ?
N1 C24 C23 . . 120.9(3) ?
N1 C24 H24 . . 119.5 ?
C23 C24 H24 . . 119.5 ?
C29 C25 C26 . . 117.1(2) ?
C29 C25 C22 . . 121.5(2) ?
C26 C25 C22 . . 121.4(2) ?
C27 C26 C25 . . 120.6(3) ?
C27 C26 H26 . . 119.7 ?
C25 C26 H26 . . 119.7 ?
N2 C27 C26 . . 120.6(3) ?
N2 C27 H27 . . 119.7 ?
C26 C27 H27 . . 119.7 ?
N2 C28 C29 . . 120.4(3) ?
N2 C28 H28 . . 119.8 ?
C29 C28 H28 . . 119.8 ?
C28 C29 C25 . . 120.9(3) ?
C28 C29 H29 . . 119.6 ?
C25 C29 H29 . . 119.6 ?
N2 C30 C1 . 3_565 111.8(2) yes
N2 C30 H30A . . 109.2 ?
C1 C30 H30A 3_565 . 109.2 ?
N2 C30 H30B . . 109.2 ?
C1 C30 H30B 3_565 . 109.2 ?
H30A C30 H30B . . 107.9 ?

loop_
_geom_bond_atom_site_label_1
_geom_bond_atom_site_label_2
_geom_bond_site_symmetry_2
_geom_bond_distance
_geom_bond_publ_flag
P1 F1 . 1.566(2) ?
P1 F2 . 1.584(2) ?
P1 F4 . 1.587(2) ?
P1 F6 . 1.5912(18) ?
P1 F5 . 1.5995(18) ?
P1 F3 . 1.602(2) ?
P2 F9 . 1.5880(18) ?
P2 F12 . 1.5889(17) ?
P2 F8 . 1.5920(16) ?
P2 F10 . 1.5948(16) ?
P2 F11 . 1.5950(17) ?
P2 F7 . 1.6010(18) ?
O1W H1W1 . 0.84(2) ?
O1W H2W1 . 0.840(10) ?
O2W H1W2 . 0.83(4) ?
O2W H2W2 . 0.83(4) ?
N1 C20 . 1.341(3) yes
N1 C24 . 1.347(3) yes
N1 C19 . 1.486(3) yes
N2 C27 . 1.337(3) yes
N2 C28 . 1.339(3) yes
N2 C30 . 1.486(3) yes
C1 C2 . 1.379(4) ?
C1 C6 . 1.397(4) ?
C1 C30 3_565 1.517(4) ?
C2 C3 . 1.373(4) ?
C2 H2 . 0.93 ?
C3 C4 . 1.400(4) ?
C3 H3 . 0.93 ?
C4 C5 . 1.392(3) ?
C4 C7 . 1.483(4) yes
C5 C6 . 1.384(4) ?
C5 H5 . 0.93 ?
C6 H6 . 0.93 ?
C7 C8 . 1.392(3) ?
C7 C12 . 1.400(4) ?
C8 C9 . 1.376(4) ?
C8 H8 . 0.93 ?
C9 C10 . 1.379(4) ?
C9 H9 . 0.93 ?
C10 C11 . 1.397(3) ?
C10 H10 . 0.93 ?
C11 C12 . 1.396(4) ?
C11 C13 . 1.480(4) yes
C12 H12 . 0.93 ?
C13 C18 . 1.389(3) ?
C13 C14 . 1.397(4) ?
C14 C15 . 1.374(4) ?
C14 H14 . 0.93 ?
C15 C16 . 1.375(4) ?
C15 H15 . 0.93 ?
C16 C17 . 1.385(4) ?
C16 C19 . 1.507(4) ?
C17 C18 . 1.381(4) ?
C17 H17 . 0.93 ?
C18 H18 . 0.93 ?
C19 H19A . 0.97 ?
C19 H19B . 0.97 ?
C20 C21 . 1.366(4) ?
C20 H20 . 0.93 ?
C21 C22 . 1.381(4) ?
C21 H21 . 0.93 ?
C22 C23 . 1.397(3) ?
C22 C25 . 1.484(4) yes
C23 C24 . 1.362(4) ?
C23 H23 . 0.93 ?
C24 H24 . 0.93 ?
C25 C29 . 1.378(4) ?
C25 C26 . 1.386(3) ?
C26 C27 . 1.366(4) ?
C26 H26 . 0.93 ?
C27 H27 . 0.93 ?
C28 C29 . 1.369(4) ?
C28 H28 . 0.93 ?
C29 H29 . 0.93 ?
C30 C1 3_565 1.517(4) ?
C30 H30A . 0.97 ?
C30 H30B . 0.97 ?

loop_
_geom_hbond_atom_site_label_D
_geom_hbond_atom_site_label_H
_geom_hbond_atom_site_label_A
_geom_hbond_site_symmetry_A
_geom_hbond_distance_DH
_geom_hbond_distance_HA
_geom_hbond_distance_DA
_geom_hbond_angle_DHA
_geom_hbond_publ_flag
O1W H1W1 O2W . 0.84(2) 1.96(3) 2.782(4) 166(4) y
O1W H2W1 F3 . 0.840(10) 2.060(10) 2.883(4) 167(4) y
O2W H1W2 F7 . 0.83(4) 2.49(5) 3.222(4) 147(4) y
O2W H1W2 F8 . 0.83(4) 2.19(4) 2.963(4) 155(5) y
O2W H2W2 F2 3_565 0.83(4) 2.20(4) 2.890(4) 141(5) y
C19 H19A F9 4_666 0.97 2.32 3.051(4) 131 y
C21 H21 F7 2_555 0.93 2.49 3.365(4) 158 y
C24 H24 O1W 2_655 0.93 2.48 3.161(5) 130 y
C27 H27 O1W 2_555 0.93 2.46 3.364(5) 163 y
C28 H28 F9 1_565 0.93 2.43 3.321(3) 160 y
C29 H29 F12 3_565 0.93 2.46 3.384(4) 171 y
C30 H30B F4 2_555 0.97 2.53 3.280(4) 134 y

loop_
_geom_torsion_atom_site_label_1
_geom_torsion_atom_site_label_2
_geom_torsion_atom_site_label_3
_geom_torsion_atom_site_label_4
_geom_torsion_site_symmetry_1
_geom_torsion_site_symmetry_4
_geom_torsion
_geom_torsion_publ_flag
C6 C1 C2 C3 . . 1.1(4) ?
C30 C1 C2 C3 3_565 . -176.6(3) ?
C1 C2 C3 C4 . . -0.4(5) ?
C2 C3 C4 C5 . . -0.6(4) ?
C2 C3 C4 C7 . . 177.4(3) ?
C3 C4 C5 C6 . . 0.9(4) ?
C7 C4 C5 C6 . . -177.1(3) ?
C4 C5 C6 C1 . . -0.2(4) ?
C2 C1 C6 C5 . . -0.8(4) ?
C30 C1 C6 C5 3_565 . 176.8(3) ?
C5 C4 C7 C8 . . -158.1(3) ?
C3 C4 C7 C8 . . 24.0(4) yes
C5 C4 C7 C12 . . 24.4(4) yes
C3 C4 C7 C12 . . -153.5(3) ?
C12 C7 C8 C9 . . 0.2(4) ?
C4 C7 C8 C9 . . -177.4(3) ?
C7 C8 C9 C10 . . -0.2(5) ?
C8 C9 C10 C11 . . 0.6(5) ?
C9 C10 C11 C12 . . -0.9(4) ?
C9 C10 C11 C13 . . 178.4(3) ?
C10 C11 C12 C7 . . 0.9(4) ?
C13 C11 C12 C7 . . -178.5(2) ?
C8 C7 C12 C11 . . -0.5(4) ?
C4 C7 C12 C11 . . 177.1(2) ?
C12 C11 C13 C18 . . -19.1(4) yes
C10 C11 C13 C18 . . 161.5(3) ?
C12 C11 C13 C14 . . 160.4(3) ?
C10 C11 C13 C14 . . -18.9(4) yes
C18 C13 C14 C15 . . -2.0(4) ?
C11 C13 C14 C15 . . 178.5(3) ?
C13 C14 C15 C16 . . 1.2(5) ?
C14 C15 C16 C17 . . 0.2(4) ?
C14 C15 C16 C19 . . 179.7(3) ?
C15 C16 C17 C18 . . -0.7(4) ?
C19 C16 C17 C18 . . 179.8(3) ?
C16 C17 C18 C13 . . -0.2(4) ?
C14 C13 C18 C17 . . 1.5(4) ?
C11 C13 C18 C17 . . -179.0(3) ?
C20 N1 C19 C16 . . 115.3(3) ?
C24 N1 C19 C16 . . -61.7(3) ?
C15 C16 C19 N1 . . 142.0(3) ?
C17 C16 C19 N1 . . -38.5(4) yes
C24 N1 C20 C21 . . 2.7(4) ?
C19 N1 C20 C21 . . -174.3(2) ?
N1 C20 C21 C22 . . -0.4(4) ?
C20 C21 C22 C23 . . -1.7(4) ?
C20 C21 C22 C25 . . 175.6(2) ?
C21 C22 C23 C24 . . 1.6(4) ?
C25 C22 C23 C24 . . -175.7(3) ?
C20 N1 C24 C23 . . -2.8(4) ?
C19 N1 C24 C23 . . 174.2(3) ?
C22 C23 C24 N1 . . 0.6(4) ?
C21 C22 C25 C29 . . -164.1(3) ?
C23 C22 C25 C29 . . 13.0(4) yes
C21 C22 C25 C26 . . 13.9(4) yes
C23 C22 C25 C26 . . -168.9(3) ?
C29 C25 C26 C27 . . 2.3(4) ?
C22 C25 C26 C27 . . -175.9(3) ?
C28 N2 C27 C26 . . -0.8(4) ?
C30 N2 C27 C26 . . 177.1(3) ?
C25 C26 C27 N2 . . -1.0(5) ?
C27 N2 C28 C29 . . 1.1(4) ?
C30 N2 C28 C29 . . -176.7(3) ?
N2 C28 C29 C25 . . 0.3(4) ?
C26 C25 C29 C28 . . -1.9(4) ?
C22 C25 C29 C28 . . 176.2(3) ?
C27 N2 C30 C1 . 3_565 -75.0(3) yes
C28 N2 C30 C1 . 3_565 102.8(3) ?
